data_4114199
loop_
_publ_author_name
'David A. Shultz'
'Rosario M. Fico'
'Scot H. Bodnar'
'R. Krishna Kumar'
'Kira E. Vostrikova'
'Jeff W. Kampf'
'Paul D. Boyle'

_publ_section_title
;
 Trends in Exchange Coupling for Trimethylenemethane-Type Bis(semiquinone)
 Biradicals and Correlation of Magnetic Exchange with Mixed Valency for
 Cross-Conjugated Systems
;
_journal_name_full 'Journal of the American Chemical Society'
_journal_page_first 11761
_journal_page_last 11771
_journal_paper_doi 10.1021/ja0367849
_journal_volume 125
_journal_year 2003
_chemical_formula_sum 'C113.5 H141 B2 Cl N12 O4 Zn2'
_chemical_formula_weight 1925.19
_chemical_name_systematic
;
 ?
;
_space_group_IT_number 2
_symmetry_cell_setting triclinic
_symmetry_space_group_name_Hall '-P 1'
_symmetry_space_group_name_H-M 'P -1'
_atom_sites_solution_hydrogens geom
_atom_sites_solution_primary direct
_atom_sites_solution_secondary difmap
_audit_creation_method SHELXL-97
_cell_angle_alpha 81.610(4)
_cell_angle_beta 67.429(3)
_cell_angle_gamma 70.397(3)
_cell_formula_units_Z 2
_cell_length_a 18.2397(13)
_cell_length_b 18.3714(14)
_cell_length_c 18.3630(13)
_cell_measurement_reflns_used 7401
_cell_measurement_temperature 123(2)
_cell_measurement_theta_max 21.18
_cell_measurement_theta_min 2.70
_cell_volume 5351.6(7)
_computing_cell_refinement 'Bruker SMART'
_computing_data_collection 'Bruker SMART'
_computing_data_reduction 'Bruker SHELXTL'
_computing_molecular_graphics 'Bruker SHELXTL'
_computing_publication_material 'Bruker SHELXTL'
_computing_structure_refinement 'Bruker SHELXTL'
_computing_structure_solution 'Bruker SHELXTL'
_diffrn_ambient_temperature 123(2)
_diffrn_measured_fraction_theta_full 0.994
_diffrn_measured_fraction_theta_max 0.994
_diffrn_measurement_device_type 'CCD area detector'
_diffrn_measurement_method 'phi and omega scans'
_diffrn_radiation_monochromator graphite
_diffrn_radiation_source 'fine-focus sealed tube'
_diffrn_radiation_type MoK\a
_diffrn_radiation_wavelength 0.71073
_diffrn_reflns_av_R_equivalents 0.0812
_diffrn_reflns_av_sigmaI/netI 0.0987
_diffrn_reflns_limit_h_max 19
_diffrn_reflns_limit_h_min -17
_diffrn_reflns_limit_k_max 19
_diffrn_reflns_limit_k_min -18
_diffrn_reflns_limit_l_max 19
_diffrn_reflns_limit_l_min -19
_diffrn_reflns_number 36621
_diffrn_reflns_theta_full 22.01
_diffrn_reflns_theta_max 22.01
_diffrn_reflns_theta_min 2.70
_exptl_absorpt_coefficient_mu 0.530
_exptl_absorpt_correction_T_max 0.9489
_exptl_absorpt_correction_T_min 0.8322
_exptl_absorpt_correction_type multi-scan
_exptl_crystal_colour red-brown
_exptl_crystal_density_diffrn 1.195
_exptl_crystal_description plate
_exptl_crystal_F_000 2050
_exptl_crystal_size_max 0.36
_exptl_crystal_size_mid 0.22
_exptl_crystal_size_min 0.10
_refine_diff_density_max 0.708
_refine_diff_density_min -0.666
_refine_diff_density_rms 0.070
_refine_ls_extinction_method none
_refine_ls_goodness_of_fit_ref 1.051
_refine_ls_hydrogen_treatment mixed
_refine_ls_matrix_type full
_refine_ls_number_parameters 1246
_refine_ls_number_reflns 13069
_refine_ls_number_restraints 91
_refine_ls_restrained_S_all 1.137
_refine_ls_R_factor_all 0.1488
_refine_ls_R_factor_gt 0.0814
_refine_ls_shift/su_max 0.007
_refine_ls_shift/su_mean 0.001
_refine_ls_structure_factor_coef Fsqd
_refine_ls_weighting_details 'calc w=1/[\s^2^(Fo^2^)+(0.1367P)^2^+0.0000P] where P=(Fo^2^+2Fc^2^)/3'
_refine_ls_weighting_scheme calc
_refine_ls_wR_factor_gt 0.2151
_refine_ls_wR_factor_ref 0.2440
_reflns_number_gt 6997
_reflns_number_total 13069
_reflns_threshold_expression >2sigma(I)
_cod_data_source_file ja0367849si20030615_021726.cif
_cod_data_source_block flat
_cod_original_formula_sum 'C113.50 H141 B2 Cl N12 O4 Zn2'
_cod_database_code 4114199

loop_
_symmetry_equiv_pos_as_xyz
'x, y, z'
'-x, -y, -z'

loop_
_atom_site_label
_atom_site_type_symbol
_atom_site_fract_x
_atom_site_fract_y
_atom_site_fract_z
_atom_site_U_iso_or_equiv
_atom_site_adp_type
_atom_site_occupancy
_atom_site_symmetry_multiplicity
_atom_site_calc_flag
_atom_site_refinement_flags
_atom_site_disorder_assembly
_atom_site_disorder_group
Zn1 Zn 0.62868(8) 0.15329(6) 0.01354(6) 0.0588(4) Uani 1 1 d . . .
Zn2 Zn 0.96688(8) 0.29921(10) 0.43285(7) 0.0895(6) Uani 1 1 d . . .
O1 O 0.5643(4) 0.2630(3) 0.0734(4) 0.0576(17) Uani 1 1 d . . .
O2 O 0.6828(4) 0.1384(4) 0.0907(4) 0.0579(17) Uani 1 1 d . . .
O3 O 0.8807(4) 0.3982(5) 0.3946(4) 0.078(2) Uani 1 1 d . . .
O4 O 0.9328(4) 0.2476(5) 0.3730(4) 0.079(2) Uani 1 1 d . . .
N1 N 0.5221(6) 0.1359(4) 0.0247(5) 0.064(2) Uani 1 1 d . . .
N2 N 0.5180(7) 0.1178(4) -0.0444(5) 0.070(3) Uani 1 1 d . . .
N3 N 0.6948(6) 0.0460(5) -0.0496(5) 0.071(3) Uani 1 1 d . . .
N4 N 0.6718(6) 0.0462(5) -0.1126(5) 0.073(3) Uani 1 1 d . . .
N5 N 0.6478(5) 0.2097(5) -0.0935(5) 0.060(2) Uani 1 1 d . . .
N6 N 0.6184(6) 0.1853(5) -0.1417(5) 0.074(3) Uani 1 1 d . . .
N7 N 1.0559(5) 0.3525(7) 0.3962(6) 0.089(3) Uani 1 1 d . A .
N8 N 1.0689(6) 0.3749(7) 0.4573(6) 0.089(4) Uani 1 1 d . . .
N9 N 0.9016(5) 0.3383(6) 0.5446(5) 0.091(3) Uani 1 1 d . . .
N10 N 0.9498(6) 0.3505(7) 0.5814(5) 0.104(4) Uani 1 1 d . . .
N11 N 1.0588(6) 0.2066(8) 0.4783(5) 0.098(4) Uani 1 1 d . . .
N12 N 1.0832(6) 0.2429(7) 0.5223(6) 0.104(4) Uani 1 1 d . . .
B1 B 0.5968(10) 0.1101(8) -0.1218(8) 0.074(4) Uani 1 1 d . . .
H1 H 0.5847 0.0973 -0.1662 0.089 Uiso 1 1 calc R . .
B2 B 1.0468(9) 0.3323(12) 0.5369(10) 0.114(7) Uani 1 1 d . . .
H2 H 1.0716 0.3463 0.5708 0.137 Uiso 1 1 calc R . .
C1 C 0.5979(6) 0.2695(5) 0.1209(5) 0.049(2) Uani 1 1 d . . .
C2 C 0.6649(6) 0.2011(5) 0.1296(5) 0.050(2) Uani 1 1 d . . .
C3 C 0.7054(6) 0.2050(6) 0.1779(5) 0.054(3) Uani 1 1 d . . .
C4 C 0.6871(6) 0.2771(6) 0.2110(5) 0.055(3) Uani 1 1 d . . .
C5 C 0.6208(6) 0.3414(6) 0.2039(5) 0.056(3) Uani 1 1 d . . .
H5A H 0.6086 0.3881 0.2287 0.068 Uiso 1 1 calc R . .
C6 C 0.5737(6) 0.3387(6) 0.1626(5) 0.051(3) Uani 1 1 d . . .
C7 C 0.4997(6) 0.4081(5) 0.1588(5) 0.051(3) Uani 1 1 d . . .
C8 C 0.4812(7) 0.4726(6) 0.2117(6) 0.076(3) Uani 1 1 d . . .
H8A H 0.4308 0.5137 0.2104 0.114 Uiso 1 1 calc R . .
H8B H 0.5283 0.4935 0.1933 0.114 Uiso 1 1 calc R . .
H8C H 0.4723 0.4526 0.2659 0.114 Uiso 1 1 calc R . .
C9 C 0.4220(6) 0.3822(6) 0.1854(6) 0.080(3) Uani 1 1 d . . .
H9A H 0.4109 0.3609 0.2393 0.120 Uiso 1 1 calc R . .
H9B H 0.4309 0.3424 0.1500 0.120 Uiso 1 1 calc R . .
H9C H 0.3742 0.4265 0.1839 0.120 Uiso 1 1 calc R . .
C10 C 0.5194(6) 0.4392(5) 0.0736(5) 0.062(3) Uani 1 1 d . . .
H10A H 0.5316 0.3978 0.0385 0.094 Uiso 1 1 calc R . .
H10B H 0.5680 0.4577 0.0579 0.094 Uiso 1 1 calc R . .
H10C H 0.4713 0.4819 0.0698 0.094 Uiso 1 1 calc R . .
C11 C 0.8455(6) 0.3738(7) 0.3580(6) 0.069(3) Uani 1 1 d . . .
C12 C 0.8743(6) 0.2918(7) 0.3458(6) 0.071(3) Uani 1 1 d . . .
C13 C 0.8376(6) 0.2626(6) 0.3082(5) 0.057(3) Uani 1 1 d . . .
C14 C 0.7735(6) 0.3130(7) 0.2856(5) 0.061(3) Uani 1 1 d . . .
C15 C 0.7473(6) 0.3941(6) 0.2938(5) 0.062(3) Uani 1 1 d . . .
H15A H 0.7042 0.4257 0.2757 0.075 Uiso 1 1 calc R . .
C16 C 0.7826(6) 0.4277(7) 0.3271(5) 0.065(3) Uani 1 1 d . . .
C17 C 0.7605(8) 0.5141(7) 0.3342(6) 0.077(3) Uani 1 1 d . . .
C18 C 0.6987(8) 0.5579(7) 0.2923(7) 0.088(4) Uani 1 1 d . . .
H18A H 0.7216 0.5405 0.2378 0.133 Uiso 1 1 calc R . .
H18B H 0.6899 0.6135 0.2923 0.133 Uiso 1 1 calc R . .
H18C H 0.6454 0.5474 0.3203 0.133 Uiso 1 1 calc R . .
C19 C 0.7167(7) 0.5334(7) 0.4233(6) 0.088(4) Uani 1 1 d . . .
H19A H 0.6640 0.5211 0.4443 0.132 Uiso 1 1 calc R . .
H19B H 0.7055 0.5886 0.4299 0.132 Uiso 1 1 calc R . .
H19C H 0.7530 0.5028 0.4518 0.132 Uiso 1 1 calc R . .
C20 C 0.8392(9) 0.5410(9) 0.2975(8) 0.113(5) Uani 1 1 d . . .
H20Q H 0.8785 0.5142 0.3242 0.169 Uiso 1 1 calc R . .
H20R H 0.8233 0.5969 0.3036 0.169 Uiso 1 1 calc R . .
H20S H 0.8656 0.5289 0.2413 0.169 Uiso 1 1 calc R . .
C21 C 0.7460(6) 0.2671(6) 0.2475(5) 0.057(3) Uani 1 1 d . . .
C22 C 0.7954(6) 0.1923(6) 0.2444(5) 0.060(3) Uani 1 1 d . . .
C23 C 0.8578(6) 0.1802(6) 0.2841(6) 0.065(3) Uani 1 1 d . . .
C24 C 0.8456(7) 0.1237(7) 0.3548(6) 0.085(4) Uani 1 1 d . . .
H24A H 0.7861 0.1359 0.3871 0.127 Uiso 1 1 calc R . .
H24B H 0.8763 0.1283 0.3866 0.127 Uiso 1 1 calc R . .
H24C H 0.8665 0.0707 0.3358 0.127 Uiso 1 1 calc R . .
C25 C 0.9480(6) 0.1540(7) 0.2249(6) 0.077(3) Uani 1 1 d . . .
H25A H 0.9623 0.1002 0.2109 0.116 Uiso 1 1 calc R . .
H25B H 0.9860 0.1581 0.2489 0.116 Uiso 1 1 calc R . .
H25C H 0.9530 0.1870 0.1773 0.116 Uiso 1 1 calc R . .
C26 C 0.7736(6) 0.1431(6) 0.1992(5) 0.060(3) Uani 1 1 d . . .
C27 C 0.7377(7) 0.0819(6) 0.2510(6) 0.080(3) Uani 1 1 d . . .
H27A H 0.6930 0.1056 0.2993 0.119 Uiso 1 1 calc R . .
H27B H 0.7817 0.0414 0.2646 0.119 Uiso 1 1 calc R . .
H27C H 0.7151 0.0593 0.2225 0.119 Uiso 1 1 calc R . .
C28 C 0.8482(6) 0.1097(6) 0.1253(6) 0.074(3) Uani 1 1 d . . .
H28A H 0.8311 0.0842 0.0940 0.111 Uiso 1 1 calc R . .
H28B H 0.8927 0.0719 0.1406 0.111 Uiso 1 1 calc R . .
H28C H 0.8687 0.1515 0.0938 0.111 Uiso 1 1 calc R . .
C29 C 0.4242(9) 0.0862(8) -0.0942(8) 0.106(5) Uani 1 1 d . . .
H29A H 0.4356 0.1209 -0.1402 0.160 Uiso 1 1 calc R . .
H29B H 0.3652 0.0889 -0.0744 0.160 Uiso 1 1 calc R . .
H29C H 0.4590 0.0331 -0.1093 0.160 Uiso 1 1 calc R . .
C30 C 0.4436(9) 0.1103(7) -0.0306(8) 0.080(4) Uani 1 1 d . . .
C31 C 0.3961(8) 0.1242(6) 0.0468(7) 0.074(3) Uani 1 1 d . . .
H31A H 0.3404 0.1230 0.0730 0.088 Uiso 1 1 calc R . .
C32 C 0.4461(8) 0.1407(6) 0.0801(7) 0.068(3) Uani 1 1 d . . .
C33 C 0.4244(7) 0.1608(6) 0.1632(6) 0.061(3) Uani 1 1 d . . .
C34 C 0.3436(8) 0.1978(7) 0.2089(8) 0.081(3) Uani 1 1 d . . .
H34A H 0.3013 0.2105 0.1870 0.098 Uiso 1 1 calc R . .
C35 C 0.3224(8) 0.2167(7) 0.2849(8) 0.084(3) Uani 1 1 d . . .
H35A H 0.2657 0.2422 0.3148 0.100 Uiso 1 1 calc R . .
C36 C 0.3816(8) 0.1997(7) 0.3194(7) 0.077(3) Uani 1 1 d . . .
C37 C 0.4623(7) 0.1618(6) 0.2738(7) 0.070(3) Uani 1 1 d . . .
H37A H 0.5043 0.1500 0.2960 0.083 Uiso 1 1 calc R . .
C38 C 0.4853(7) 0.1400(6) 0.1977(6) 0.060(3) Uani 1 1 d . . .
H38A H 0.5413 0.1115 0.1691 0.072 Uiso 1 1 calc R . .
C39 C 0.3564(8) 0.2252(8) 0.4047(7) 0.092(4) Uani 1 1 d . . .
H39A H 0.2966 0.2276 0.4328 0.111 Uiso 1 1 calc R . .
C40 C 0.3607(11) 0.3028(10) 0.4040(8) 0.135(6) Uani 1 1 d . . .
H40A H 0.3243 0.3264 0.4552 0.202 Uiso 1 1 calc R . .
H40B H 0.3425 0.3339 0.3624 0.202 Uiso 1 1 calc R . .
H40C H 0.4183 0.3004 0.3939 0.202 Uiso 1 1 calc R . .
C41 C 0.4049(12) 0.1679(11) 0.4493(8) 0.187(10) Uani 1 1 d . . .
H41A H 0.4640 0.1645 0.4242 0.281 Uiso 1 1 calc R . .
H41B H 0.3984 0.1171 0.4492 0.281 Uiso 1 1 calc R . .
H41C H 0.3841 0.1847 0.5038 0.281 Uiso 1 1 calc R . .
C42 C 0.7171(10) -0.0231(8) -0.2372(7) 0.115(5) Uani 1 1 d . . .
H42A H 0.6633 -0.0315 -0.2250 0.173 Uiso 1 1 calc R . .
H42B H 0.7624 -0.0687 -0.2632 0.173 Uiso 1 1 calc R . .
H42C H 0.7205 0.0222 -0.2724 0.173 Uiso 1 1 calc R . .
C43 C 0.7250(11) -0.0100(8) -0.1638(7) 0.093(4) Uani 1 1 d . . .
C44 C 0.7859(10) -0.0490(8) -0.1339(8) 0.111(5) Uani 1 1 d . . .
H44A H 0.8331 -0.0919 -0.1568 0.133 Uiso 1 1 calc R . .
C45 C 0.7656(9) -0.0137(7) -0.0629(7) 0.090(4) Uani 1 1 d . . .
C46 C 0.8111(5) -0.0380(5) -0.0064(4) 0.097(4) Uani 1 1 d GU . .
C47 C 0.8976(6) -0.0677(7) -0.0381(4) 0.185(8) Uani 1 1 d GU . .
H47A H 0.9260 -0.0650 -0.0934 0.223 Uiso 1 1 calc R . .
C48 C 0.9423(4) -0.1013(8) 0.0112(6) 0.222(10) Uani 1 1 d GU . .
H48A H 1.0014 -0.1216 -0.0105 0.266 Uiso 1 1 calc R . .
C49 C 0.9006(6) -0.1052(7) 0.0922(6) 0.162(7) Uani 1 1 d GDU . .
C50 C 0.8142(6) -0.0755(5) 0.1239(4) 0.097(4) Uani 1 1 d GU . .
H50A H 0.7858 -0.0782 0.1792 0.117 Uiso 1 1 calc R . .
C51 C 0.7695(4) -0.0419(4) 0.0746(4) 0.081(3) Uani 1 1 d GU . .
H51A H 0.7104 -0.0216 0.0963 0.097 Uiso 1 1 calc R . .
C52 C 0.9473(13) -0.1439(12) 0.1508(11) 0.210(7) Uani 1 1 d DU . .
H52A H 0.9181 -0.1166 0.2023 0.252 Uiso 1 1 calc R . .
C53 C 0.9442(16) -0.2270(12) 0.1622(13) 0.195(8) Uani 1 1 d DU . .
H53A H 0.9747 -0.2535 0.1117 0.293 Uiso 1 1 calc R . .
H53B H 0.8860 -0.2267 0.1815 0.293 Uiso 1 1 calc R . .
H53C H 0.9698 -0.2541 0.2006 0.293 Uiso 1 1 calc R . .
C54 C 1.0342(16) -0.133(2) 0.1092(18) 0.245(10) Uani 1 1 d DU . .
H54A H 1.0771 -0.1824 0.1098 0.367 Uiso 1 1 calc R . .
H54B H 1.0394 -0.0943 0.1367 0.367 Uiso 1 1 calc R . .
H54C H 1.0415 -0.1160 0.0544 0.367 Uiso 1 1 calc R . .
C55 C 0.5996(11) 0.2203(8) -0.2718(8) 0.129(5) Uani 1 1 d U . .
H55A H 0.6354 0.1701 -0.2954 0.194 Uiso 1 1 calc R . .
H55B H 0.6073 0.2614 -0.3118 0.194 Uiso 1 1 calc R . .
H55C H 0.5411 0.2212 -0.2515 0.194 Uiso 1 1 calc R . .
C56 C 0.6226(9) 0.2329(7) -0.2051(7) 0.091(4) Uani 1 1 d U . .
C57 C 0.6543(9) 0.2890(7) -0.1993(7) 0.097(4) Uani 1 1 d U . .
H57A H 0.6639 0.3302 -0.2358 0.116 Uiso 1 1 calc R . .
C58 C 0.6699(7) 0.2730(6) -0.1280(6) 0.064(3) Uani 1 1 d . . .
C59 C 0.7075(6) 0.3115(6) -0.0954(5) 0.053(3) Uani 1 1 d . . .
C60 C 0.7533(7) 0.2733(6) -0.0489(6) 0.065(3) Uani 1 1 d . . .
H60A H 0.7604 0.2198 -0.0370 0.078 Uiso 1 1 calc R . .
C61 C 0.7897(6) 0.3123(7) -0.0188(6) 0.064(3) Uani 1 1 d . . .
H61A H 0.8196 0.2852 0.0145 0.077 Uiso 1 1 calc R . .
C62 C 0.7826(6) 0.3899(6) -0.0369(6) 0.057(3) Uani 1 1 d . . .
C63 C 0.7388(6) 0.4270(6) -0.0842(5) 0.054(3) Uani 1 1 d . . .
H63A H 0.7342 0.4799 -0.0978 0.065 Uiso 1 1 calc R . .
C64 C 0.7009(6) 0.3907(6) -0.1132(5) 0.058(3) Uani 1 1 d . . .
H64A H 0.6700 0.4189 -0.1452 0.069 Uiso 1 1 calc R . .
C65 C 0.8217(7) 0.4327(7) -0.0047(7) 0.078(3) Uani 1 1 d . . .
H65A H 0.7961 0.4891 -0.0133 0.094 Uiso 1 1 calc R . .
C66 C 0.9145(9) 0.4138(12) -0.0534(13) 0.203(11) Uani 1 1 d . . .
H66A H 0.9407 0.4370 -0.0294 0.305 Uiso 1 1 calc R . .
H66B H 0.9221 0.4346 -0.1072 0.305 Uiso 1 1 calc R . .
H66C H 0.9403 0.3576 -0.0551 0.305 Uiso 1 1 calc R . .
C67 C 0.8046(14) 0.4208(11) 0.0802(8) 0.184(9) Uani 1 1 d . . .
H67A H 0.8224 0.3654 0.0923 0.276 Uiso 1 1 calc R . .
H67B H 0.7447 0.4426 0.1093 0.276 Uiso 1 1 calc R . .
H67C H 0.8353 0.4465 0.0959 0.276 Uiso 1 1 calc R . .
C68 C 1.1448(10) 0.4535(10) 0.4830(9) 0.145(6) Uani 1 1 d . . .
H68A H 1.1015 0.5023 0.5030 0.217 Uiso 1 1 calc R . .
H68B H 1.1979 0.4636 0.4525 0.217 Uiso 1 1 calc R . .
H68C H 1.1508 0.4184 0.5274 0.217 Uiso 1 1 calc R . .
C69 C 1.1202(10) 0.4162(9) 0.4299(11) 0.109(5) Uani 1 1 d . . .
C70 C 1.1398(9) 0.4252(8) 0.3499(9) 0.105(5) Uani 1 1 d . A .
H70A H 1.1733 0.4548 0.3148 0.126 Uiso 1 1 calc R . .
C71 C 1.1003(8) 0.3814(8) 0.3312(8) 0.086(4) Uani 1 1 d . . .
C72 C 1.1073(8) 0.3674(9) 0.2504(5) 0.087(9) Uani 0.531(13) 1 d PGDU A 1
C73 C 1.0392(7) 0.3584(11) 0.2402(6) 0.120(9) Uani 0.531(13) 1 d PGU A 1
H73A H 0.9889 0.3621 0.2841 0.145 Uiso 0.531(13) 1 calc PR A 1
C74 C 1.0447(7) 0.3442(12) 0.1657(7) 0.121(9) Uani 0.531(13) 1 d PGU A 1
H74A H 0.9981 0.3380 0.1587 0.145 Uiso 0.531(13) 1 calc PR A 1
C75 C 1.1182(8) 0.3389(9) 0.1015(6) 0.082(9) Uani 0.531(13) 1 d PGDU A 1
C76 C 1.1863(7) 0.3478(8) 0.1117(5) 0.074(6) Uani 0.531(13) 1 d PGU A 1
H76A H 1.2366 0.3442 0.0678 0.088 Uiso 0.531(13) 1 calc PR A 1
C77 C 1.1809(7) 0.3621(9) 0.1862(6) 0.082(6) Uani 0.531(13) 1 d PGU A 1
H77A H 1.2274 0.3682 0.1932 0.098 Uiso 0.531(13) 1 calc PR A 1
C78 C 1.1250(10) 0.3128(7) 0.0202(7) 0.102(4) Uani 0.531(13) 1 d PU A 1
H78 H 1.0753 0.2972 0.0266 0.122 Uiso 0.531(13) 1 calc PR A 1
C72' C 1.1022(9) 0.3669(10) 0.2508(5) 0.069(10) Uani 0.469(13) 1 d PGDU A 2
C73' C 1.0968(10) 0.2960(8) 0.2391(7) 0.074(7) Uani 0.469(13) 1 d PGU A 2
H73B H 1.0896 0.2593 0.2813 0.089 Uiso 0.469(13) 1 calc PR A 2
C74' C 1.1022(11) 0.2789(8) 0.1656(9) 0.081(7) Uani 0.469(13) 1 d PGU A 2
H74B H 1.0985 0.2305 0.1576 0.097 Uiso 0.469(13) 1 calc PR A 2
C75' C 1.1128(8) 0.3326(10) 0.1038(6) 0.101(11) Uani 0.469(13) 1 d PGDU A 2
C76' C 1.1182(13) 0.4035(10) 0.1155(6) 0.137(11) Uani 0.469(13) 1 d PGU A 2
H76B H 1.1255 0.4402 0.0733 0.165 Uiso 0.469(13) 1 calc PR A 2
C77' C 1.1129(14) 0.4206(9) 0.1890(7) 0.130(11) Uani 0.469(13) 1 d PGU A 2
H77B H 1.1165 0.4690 0.1970 0.156 Uiso 0.469(13) 1 calc PR A 2
C78' C 1.1250(10) 0.3128(7) 0.0202(7) 0.102(4) Uani 0.469(13) 1 d P A 2
H78' H 1.1438 0.2988 0.0663 0.122 Uiso 0.469(13) 1 calc PR A 2
C79 C 1.2054(10) 0.2476(9) -0.0146(8) 0.133(5) Uani 1 1 d U . .
H79A H 1.2533 0.2652 -0.0235 0.199 Uiso 1 1 calc R A 1
H79B H 1.2083 0.2324 -0.0649 0.199 Uiso 1 1 calc R A 1
H79C H 1.2064 0.2031 0.0221 0.199 Uiso 1 1 calc R A 1
C80 C 1.1326(13) 0.3795(9) -0.0385(9) 0.162(7) Uani 1 1 d U . .
H80A H 1.0790 0.4207 -0.0247 0.242 Uiso 1 1 calc R A 1
H80B H 1.1480 0.3615 -0.0916 0.242 Uiso 1 1 calc R A 1
H80C H 1.1756 0.3995 -0.0373 0.242 Uiso 1 1 calc R A 1
C81 C 0.9382(8) 0.3903(9) 0.7112(7) 0.123(6) Uani 1 1 d . . .
H81A H 0.9738 0.3414 0.7248 0.185 Uiso 1 1 calc R . .
H81B H 0.8929 0.4138 0.7593 0.185 Uiso 1 1 calc R . .
H81C H 0.9714 0.4255 0.6857 0.185 Uiso 1 1 calc R . .
C82 C 0.9018(8) 0.3755(8) 0.6553(7) 0.101(5) Uani 1 1 d . . .
C83 C 0.8227(7) 0.3839(8) 0.6651(6) 0.092(4) Uani 1 1 d . . .
H83A H 0.7750 0.4039 0.7103 0.110 Uiso 1 1 calc R . .
C84 C 0.8229(7) 0.3580(7) 0.5965(6) 0.081(4) Uani 1 1 d . . .
C85 C 0.7515(6) 0.3582(7) 0.5784(6) 0.073(3) Uani 1 1 d . . .
C86 C 0.6750(6) 0.4146(6) 0.6074(5) 0.063(3) Uani 1 1 d . . .
H86A H 0.6695 0.4541 0.6391 0.076 Uiso 1 1 calc R . .
C87 C 0.6074(6) 0.4153(7) 0.5918(6) 0.068(3) Uani 1 1 d . . .
H87A H 0.5561 0.4547 0.6137 0.081 Uiso 1 1 calc R . .
C88 C 0.6111(6) 0.3599(6) 0.5448(6) 0.063(3) Uani 1 1 d . . .
C89 C 0.6877(7) 0.3038(7) 0.5162(6) 0.078(3) Uani 1 1 d . . .
H89A H 0.6932 0.2648 0.4840 0.093 Uiso 1 1 calc R . .
C90 C 0.7568(7) 0.3016(7) 0.5321(6) 0.079(4) Uani 1 1 d . . .
H90A H 0.8077 0.2615 0.5113 0.094 Uiso 1 1 calc R . .
C91 C 0.5363(7) 0.3634(7) 0.5256(7) 0.077(3) Uani 1 1 d . . .
H91A H 0.4905 0.4104 0.5514 0.093 Uiso 1 1 calc R . .
C92 C 0.5525(7) 0.3730(8) 0.4384(6) 0.090(4) Uani 1 1 d . . .
H92A H 0.5672 0.4207 0.4189 0.135 Uiso 1 1 calc R . .
H92B H 0.5022 0.3758 0.4291 0.135 Uiso 1 1 calc R . .
H92C H 0.5986 0.3288 0.4107 0.135 Uiso 1 1 calc R . .
C93 C 0.5052(9) 0.2947(8) 0.5606(8) 0.110(5) Uani 1 1 d . . .
H93A H 0.5464 0.2476 0.5337 0.165 Uiso 1 1 calc R . .
H93B H 0.4522 0.3025 0.5540 0.165 Uiso 1 1 calc R . .
H93C H 0.4967 0.2894 0.6169 0.165 Uiso 1 1 calc R . .
C94 C 1.1786(8) 0.2128(9) 0.5980(7) 0.124(6) Uani 1 1 d . . .
H94A H 1.2162 0.1661 0.6128 0.186 Uiso 1 1 calc R . .
H94B H 1.1347 0.2385 0.6458 0.186 Uiso 1 1 calc R . .
H94C H 1.2102 0.2481 0.5676 0.186 Uiso 1 1 calc R . .
C95 C 1.1401(8) 0.1913(12) 0.5491(7) 0.114(6) Uani 1 1 d . . .
C96 C 1.1540(8) 0.1228(11) 0.5205(8) 0.120(6) Uani 1 1 d . . .
H96A H 1.1926 0.0755 0.5283 0.144 Uiso 1 1 calc R . .
C97 C 1.1028(7) 0.1321(10) 0.4775(6) 0.090(4) Uani 1 1 d . . .
C98 C 1.0968(7) 0.0710(9) 0.4372(7) 0.094(4) Uani 1 1 d U B .
C99 C 1.0694(7) 0.0846(8) 0.3764(8) 0.093(4) Uani 1 1 d U . .
H99A H 1.0497 0.1361 0.3588 0.112 Uiso 1 1 calc R . .
C100 C 1.0697(8) 0.0232(9) 0.3392(8) 0.104(4) Uani 1 1 d U B .
H10D H 1.0538 0.0333 0.2942 0.125 Uiso 1 1 calc R . .
C101 C 1.0917(8) -0.0489(9) 0.3656(9) 0.101(4) Uani 1 1 d U . .
C102 C 1.1218(12) -0.0629(11) 0.4263(11) 0.150(7) Uani 1 1 d U B .
H10E H 1.1427 -0.1145 0.4431 0.180 Uiso 1 1 calc R . .
C103 C 1.1218(11) -0.0021(12) 0.4628(10) 0.139(6) Uani 1 1 d U . .
H10F H 1.1396 -0.0122 0.5066 0.166 Uiso 1 1 calc R B .
C104 C 1.0917(12) -0.1158(10) 0.3237(10) 0.140(5) Uani 1 1 d DU B 1
H10G H 1.0319 -0.0979 0.3283 0.168 Uiso 1 1 calc R B 1
C105 C 1.1334(16) -0.1083(14) 0.2332(12) 0.135(8) Uani 1 1 d DU B 1
H10H H 1.0987 -0.1165 0.2075 0.203 Uiso 1 1 calc R B 1
H10I H 1.1885 -0.1471 0.2153 0.203 Uiso 1 1 calc R B 1
H10J H 1.1395 -0.0565 0.2193 0.203 Uiso 1 1 calc R B 1
C106 C 1.095(3) -0.1919(14) 0.367(2) 0.19(3) Uani 1 1 d D B 1
H10K H 1.0933 -0.2289 0.3347 0.278 Uiso 1 1 calc R B 1
H10L H 1.0464 -0.1848 0.4168 0.278 Uiso 1 1 calc R B 1
H10M H 1.1461 -0.2117 0.3789 0.278 Uiso 1 1 calc R B 1
C200 C 1.3556(14) -0.0437(16) 0.5232(14) 0.264(16) Uani 1 1 d . . .
H20A H 1.3852 -0.0919 0.5440 0.396 Uiso 1 1 calc R . .
H20B H 1.2957 -0.0306 0.5541 0.396 Uiso 1 1 calc R . .
H20C H 1.3763 -0.0020 0.5268 0.396 Uiso 1 1 calc R . .
C201 C 1.3711(12) -0.0541(14) 0.4353(14) 0.208(12) Uani 1 1 d . . .
H20D H 1.3618 -0.1020 0.4272 0.249 Uiso 1 1 calc R . .
H20E H 1.3371 -0.0090 0.4135 0.249 Uiso 1 1 calc R . .
C202 C 1.462(2) -0.0594(14) 0.4028(18) 0.245(13) Uani 1 1 d . . .
H20F H 1.4672 -0.0137 0.4210 0.294 Uiso 1 1 calc R . .
H20G H 1.4917 -0.1055 0.4275 0.294 Uiso 1 1 calc R . .
C203 C 1.5050(18) -0.0638(17) 0.3219(10) 0.227(14) Uani 1 1 d . . .
H20H H 1.4698 -0.0245 0.2961 0.273 Uiso 1 1 calc R . .
H20I H 1.5114 -0.1151 0.3051 0.273 Uiso 1 1 calc R . .
C204 C 1.5894(14) -0.0526(13) 0.2915(11) 0.171(8) Uani 1 1 d . . .
H20J H 1.5895 -0.0113 0.3205 0.206 Uiso 1 1 calc R . .
H20K H 1.6057 -0.0383 0.2346 0.206 Uiso 1 1 calc R . .
C205 C 1.6492(13) -0.1301(18) 0.3047(13) 0.240(16) Uani 1 1 d . . .
H20L H 1.7010 -0.1167 0.2926 0.288 Uiso 1 1 calc R . .
H20M H 1.6271 -0.1363 0.3628 0.288 Uiso 1 1 calc R . .
C206 C 1.6826(18) -0.2125(12) 0.2783(13) 0.214(12) Uani 1 1 d . . .
H20N H 1.6399 -0.2257 0.2678 0.321 Uiso 1 1 calc R . .
H20O H 1.6976 -0.2470 0.3198 0.321 Uiso 1 1 calc R . .
H20P H 1.7321 -0.2184 0.2301 0.321 Uiso 1 1 calc R . .

loop_
_atom_site_aniso_label
_atom_site_aniso_U_11
_atom_site_aniso_U_22
_atom_site_aniso_U_33
_atom_site_aniso_U_23
_atom_site_aniso_U_13
_atom_site_aniso_U_12
Zn1 0.0842(9) 0.0582(8) 0.0512(7) 0.0085(6) -0.0425(7) -0.0259(6)
Zn2 0.0511(8) 0.1564(14) 0.0599(9) -0.0491(9) -0.0301(7) 0.0009(8)
O1 0.081(5) 0.058(4) 0.055(4) 0.009(3) -0.048(4) -0.024(3)
O2 0.073(5) 0.060(4) 0.051(4) 0.008(3) -0.038(4) -0.018(4)
O3 0.055(4) 0.139(7) 0.053(4) -0.032(4) -0.027(4) -0.024(4)
O4 0.053(4) 0.131(6) 0.052(4) -0.040(4) -0.032(4) 0.007(4)
N1 0.100(7) 0.058(5) 0.057(6) 0.007(4) -0.051(6) -0.029(5)
N2 0.115(8) 0.056(5) 0.073(7) 0.007(5) -0.064(7) -0.036(5)
N3 0.104(7) 0.058(6) 0.059(6) 0.009(5) -0.041(6) -0.026(6)
N4 0.118(8) 0.065(6) 0.050(6) 0.007(5) -0.032(6) -0.047(6)
N5 0.091(6) 0.053(5) 0.055(5) 0.003(4) -0.049(5) -0.024(5)
N6 0.128(8) 0.074(6) 0.059(6) 0.029(5) -0.065(6) -0.055(6)
N7 0.040(6) 0.154(10) 0.073(7) -0.058(7) -0.032(5) 0.006(6)
N8 0.062(7) 0.146(10) 0.064(7) -0.056(7) -0.042(6) 0.005(6)
N9 0.052(6) 0.165(10) 0.056(6) -0.040(6) -0.040(5) 0.008(6)
N10 0.062(6) 0.179(11) 0.067(6) -0.060(7) -0.041(6) 0.012(6)
N11 0.049(6) 0.169(11) 0.062(6) -0.042(7) -0.027(5) 0.007(7)
N12 0.054(6) 0.180(11) 0.069(7) -0.059(7) -0.034(5) 0.014(7)
B1 0.131(13) 0.066(9) 0.062(9) 0.007(7) -0.056(10) -0.052(9)
B2 0.058(10) 0.190(19) 0.094(13) -0.090(13) -0.032(9) 0.005(11)
C1 0.064(6) 0.063(7) 0.039(5) 0.003(5) -0.033(5) -0.027(5)
C2 0.070(7) 0.050(6) 0.038(5) -0.001(5) -0.028(5) -0.016(5)
C3 0.057(6) 0.058(7) 0.047(6) -0.005(5) -0.025(5) -0.010(5)
C4 0.050(6) 0.080(8) 0.038(5) -0.001(5) -0.024(5) -0.014(6)
C5 0.056(6) 0.065(7) 0.044(6) -0.002(5) -0.021(5) -0.011(5)
C6 0.057(6) 0.075(7) 0.034(5) 0.005(5) -0.032(5) -0.022(5)
C7 0.059(7) 0.056(6) 0.039(6) 0.002(5) -0.027(5) -0.012(5)
C8 0.073(7) 0.084(8) 0.062(7) -0.024(6) -0.035(6) 0.007(6)
C9 0.064(7) 0.096(9) 0.077(8) 0.027(7) -0.042(6) -0.015(6)
C10 0.082(7) 0.053(6) 0.051(6) 0.000(5) -0.030(6) -0.012(5)
C11 0.058(7) 0.113(10) 0.038(6) -0.023(6) -0.014(6) -0.025(7)
C12 0.053(7) 0.110(10) 0.050(6) -0.033(6) -0.029(6) 0.001(7)
C13 0.050(6) 0.083(8) 0.044(6) -0.014(5) -0.028(5) -0.008(6)
C14 0.056(7) 0.087(8) 0.043(6) -0.008(6) -0.027(5) -0.011(6)
C15 0.060(7) 0.084(8) 0.043(6) -0.016(6) -0.022(5) -0.011(6)
C16 0.052(6) 0.109(9) 0.038(6) -0.021(6) -0.024(5) -0.012(6)
C17 0.093(9) 0.094(9) 0.064(8) -0.014(7) -0.042(7) -0.030(7)
C18 0.118(10) 0.088(8) 0.082(8) -0.003(7) -0.068(8) -0.022(7)
C19 0.097(9) 0.112(10) 0.069(8) -0.028(7) -0.050(7) -0.016(7)
C20 0.116(11) 0.151(13) 0.087(10) -0.003(9) -0.027(9) -0.073(10)
C21 0.055(6) 0.080(8) 0.039(6) -0.007(5) -0.027(5) -0.012(6)
C22 0.056(6) 0.079(8) 0.045(6) -0.009(5) -0.023(5) -0.009(6)
C23 0.057(7) 0.085(8) 0.048(6) -0.002(6) -0.031(6) 0.000(6)
C24 0.078(8) 0.107(9) 0.068(8) -0.006(7) -0.042(7) -0.008(7)
C25 0.058(7) 0.100(9) 0.065(7) -0.028(6) -0.026(6) 0.002(6)
C26 0.071(7) 0.069(7) 0.043(6) -0.004(6) -0.033(6) -0.010(6)
C27 0.103(9) 0.076(8) 0.067(7) 0.007(6) -0.047(7) -0.021(7)
C28 0.069(7) 0.091(8) 0.054(7) -0.008(6) -0.030(6) -0.003(6)
C29 0.161(13) 0.113(10) 0.114(10) 0.005(8) -0.090(10) -0.081(10)
C30 0.122(11) 0.081(8) 0.089(10) 0.023(7) -0.078(9) -0.059(8)
C31 0.091(9) 0.086(8) 0.077(9) 0.014(7) -0.054(8) -0.047(7)
C32 0.093(9) 0.063(7) 0.074(8) 0.015(6) -0.056(8) -0.031(7)
C33 0.083(8) 0.054(7) 0.062(7) 0.013(6) -0.035(7) -0.034(6)
C34 0.081(9) 0.092(9) 0.088(9) 0.005(7) -0.047(8) -0.030(7)
C35 0.088(9) 0.088(9) 0.085(10) -0.002(7) -0.037(8) -0.034(7)
C36 0.089(9) 0.076(8) 0.073(8) 0.003(7) -0.039(8) -0.025(7)
C37 0.077(8) 0.081(8) 0.063(8) 0.004(6) -0.042(7) -0.022(7)
C38 0.068(7) 0.068(7) 0.055(7) 0.016(5) -0.037(6) -0.025(5)
C39 0.103(10) 0.110(11) 0.068(8) 0.001(8) -0.027(7) -0.044(8)
C40 0.197(17) 0.150(15) 0.075(10) -0.028(9) -0.044(10) -0.069(13)
C41 0.24(2) 0.190(17) 0.075(10) -0.017(11) -0.088(13) 0.051(15)
C42 0.176(14) 0.116(11) 0.061(8) -0.014(7) -0.018(9) -0.077(10)
C43 0.142(13) 0.086(10) 0.049(8) 0.001(8) -0.016(9) -0.056(9)
C44 0.134(13) 0.092(10) 0.059(9) -0.012(8) 0.003(9) -0.016(9)
C45 0.117(11) 0.077(9) 0.051(8) 0.010(7) -0.016(7) -0.020(8)
C46 0.099(7) 0.086(8) 0.074(6) 0.013(7) -0.021(6) -0.007(7)
C47 0.108(8) 0.227(17) 0.106(8) 0.034(11) -0.010(6) 0.043(11)
C48 0.103(9) 0.30(2) 0.133(8) 0.048(14) -0.019(6) 0.050(12)
C49 0.130(7) 0.155(12) 0.121(8) 0.025(10) -0.041(7) 0.038(10)
C50 0.121(7) 0.073(8) 0.078(7) -0.001(6) -0.034(6) -0.007(7)
C51 0.111(7) 0.064(7) 0.061(6) -0.008(6) -0.026(5) -0.022(6)
C52 0.182(10) 0.208(12) 0.167(10) 0.016(12) -0.090(10) 0.056(11)
C53 0.230(16) 0.166(12) 0.095(13) -0.014(11) -0.089(13) 0.096(11)
C54 0.181(13) 0.314(19) 0.189(18) -0.001(16) -0.111(14) 0.036(14)
C55 0.247(15) 0.134(11) 0.105(10) 0.047(8) -0.135(11) -0.115(11)
C56 0.155(11) 0.095(8) 0.075(8) 0.035(7) -0.083(8) -0.071(8)
C57 0.177(13) 0.103(9) 0.076(8) 0.041(7) -0.091(9) -0.089(9)
C58 0.109(9) 0.061(7) 0.047(6) 0.017(5) -0.047(6) -0.040(6)
C59 0.078(7) 0.066(7) 0.035(5) 0.009(5) -0.029(5) -0.039(6)
C60 0.099(8) 0.070(7) 0.051(6) 0.014(5) -0.048(6) -0.040(6)
C61 0.073(7) 0.078(8) 0.050(6) 0.000(6) -0.035(6) -0.020(6)
C62 0.054(6) 0.066(8) 0.057(7) -0.013(6) -0.018(5) -0.021(5)
C63 0.067(7) 0.052(6) 0.054(6) -0.010(5) -0.026(6) -0.021(5)
C64 0.067(7) 0.064(7) 0.043(6) -0.001(5) -0.021(5) -0.020(6)
C65 0.081(8) 0.085(8) 0.086(9) -0.027(7) -0.042(7) -0.023(7)
C66 0.072(11) 0.24(2) 0.30(3) -0.20(2) -0.027(13) -0.026(12)
C67 0.36(3) 0.228(19) 0.085(11) 0.023(11) -0.116(15) -0.21(2)
C68 0.148(13) 0.187(16) 0.140(13) -0.060(12) -0.106(12) -0.016(12)
C69 0.101(11) 0.131(12) 0.126(14) -0.048(10) -0.082(11) -0.008(10)
C70 0.125(12) 0.123(11) 0.108(12) -0.021(9) -0.078(10) -0.038(9)
C71 0.057(8) 0.119(10) 0.088(10) -0.045(9) -0.042(8) 0.004(7)
C72 0.085(14) 0.102(16) 0.089(12) -0.031(11) -0.043(9) -0.022(12)
C73 0.093(13) 0.20(2) 0.096(12) -0.074(15) -0.044(11) -0.039(15)
C74 0.102(13) 0.20(2) 0.086(11) -0.044(15) -0.043(10) -0.045(16)
C75 0.121(17) 0.07(2) 0.079(9) -0.005(11) -0.053(10) -0.044(17)
C76 0.086(12) 0.072(13) 0.069(10) 0.013(10) -0.040(10) -0.023(11)
C77 0.102(12) 0.093(14) 0.082(12) 0.025(11) -0.065(10) -0.042(12)
C78 0.156(11) 0.099(9) 0.065(7) -0.007(6) -0.065(8) -0.024(8)
C72' 0.042(18) 0.085(16) 0.069(14) -0.049(11) -0.015(14) 0.007(14)
C73' 0.085(15) 0.080(13) 0.048(10) -0.020(10) -0.016(11) -0.016(12)
C74' 0.100(16) 0.086(14) 0.058(12) -0.031(10) -0.033(12) -0.011(13)
C75' 0.14(2) 0.105(19) 0.085(14) 0.006(12) -0.081(17) -0.026(19)
C76' 0.21(3) 0.118(17) 0.101(15) -0.011(14) -0.067(18) -0.052(19)
C77' 0.19(3) 0.117(17) 0.100(16) -0.013(12) -0.042(17) -0.071(18)
C78' 0.156(11) 0.099(9) 0.065(7) -0.007(6) -0.065(8) -0.024(8)
C79 0.140(13) 0.164(12) 0.076(9) -0.019(9) -0.037(9) -0.019(9)
C80 0.28(2) 0.134(11) 0.110(11) 0.012(9) -0.120(15) -0.066(13)
C81 0.103(10) 0.196(15) 0.073(8) -0.058(9) -0.063(8) 0.011(10)
C82 0.069(9) 0.159(12) 0.067(8) -0.053(8) -0.039(7) 0.015(8)
C83 0.055(8) 0.153(12) 0.058(7) -0.037(7) -0.030(6) 0.007(7)
C84 0.057(8) 0.131(10) 0.043(6) -0.031(6) -0.028(6) 0.009(7)
C85 0.057(7) 0.105(9) 0.045(6) -0.027(6) -0.022(6) 0.004(7)
C86 0.058(7) 0.082(8) 0.040(6) -0.007(5) -0.016(5) -0.008(6)
C87 0.044(7) 0.097(9) 0.047(6) 0.002(6) -0.016(5) -0.003(6)
C88 0.054(7) 0.087(8) 0.043(6) -0.007(6) -0.021(5) -0.009(6)
C89 0.072(8) 0.103(9) 0.044(6) -0.017(6) -0.021(6) -0.003(7)
C90 0.048(7) 0.115(10) 0.060(7) -0.016(7) -0.028(6) 0.007(6)
C91 0.060(7) 0.098(9) 0.075(8) -0.001(7) -0.032(6) -0.016(7)
C92 0.076(8) 0.146(11) 0.069(8) 0.017(8) -0.053(7) -0.036(8)
C93 0.129(12) 0.119(11) 0.122(11) 0.046(9) -0.083(10) -0.061(10)
C94 0.077(9) 0.208(16) 0.084(9) -0.047(10) -0.055(8) 0.008(9)
C95 0.051(8) 0.219(18) 0.054(8) -0.032(10) -0.035(7) 0.013(10)
C96 0.075(10) 0.187(17) 0.073(10) 0.004(10) -0.042(8) 0.009(10)
C97 0.049(7) 0.156(13) 0.048(7) -0.007(8) -0.025(6) 0.002(8)
C98 0.069(8) 0.131(10) 0.066(8) -0.001(8) -0.032(7) -0.003(8)
C99 0.076(8) 0.105(9) 0.107(10) 0.004(8) -0.063(8) -0.007(7)
C100 0.101(10) 0.113(9) 0.113(11) 0.013(8) -0.076(9) -0.012(9)
C101 0.076(8) 0.111(9) 0.115(10) 0.022(8) -0.049(8) -0.018(8)
C102 0.195(17) 0.132(12) 0.154(16) 0.067(11) -0.118(14) -0.054(14)
C103 0.150(14) 0.167(14) 0.110(12) 0.036(11) -0.093(11) -0.026(13)
C104 0.146(15) 0.130(11) 0.159(12) 0.025(11) -0.077(12) -0.045(13)
C105 0.145(14) 0.117(12) 0.151(11) -0.016(10) -0.044(10) -0.055(11)
C106 0.27(7) 0.05(3) 0.12(4) -0.02(2) 0.09(4) -0.09(3)
C04 0.146(15) 0.130(11) 0.159(12) 0.025(11) -0.077(12) -0.045(13)
C05 0.145(14) 0.117(12) 0.151(11) -0.016(10) -0.044(10) -0.055(11)
C107 0.10(2) 0.19(3) 0.19(3) -0.08(3) -0.03(2) -0.06(2)
C200 0.152(19) 0.35(4) 0.139(19) 0.02(2) -0.030(16) 0.07(2)
C201 0.082(13) 0.25(3) 0.17(2) 0.018(18) -0.010(14) 0.039(14)
C202 0.29(4) 0.16(2) 0.25(3) -0.06(2) -0.12(3) 0.03(2)
C203 0.31(3) 0.43(4) 0.055(10) 0.035(16) -0.063(15) -0.26(3)
C204 0.19(2) 0.24(2) 0.136(16) 0.060(15) -0.090(16) -0.113(19)
C205 0.132(16) 0.34(4) 0.18(2) 0.18(3) -0.046(15) -0.07(2)
C206 0.35(3) 0.128(16) 0.25(3) 0.043(17) -0.13(3) -0.16(2)

loop_
_atom_type_symbol
_atom_type_description
_atom_type_scat_dispersion_real
_atom_type_scat_dispersion_imag
_atom_type_scat_source
C C 0.0033 0.0016 'International Tables Vol C Tables 4.2.6.8 and 6.1.1.4'
H H 0.0000 0.0000 'International Tables Vol C Tables 4.2.6.8 and 6.1.1.4'
B B 0.0013 0.0007 'International Tables Vol C Tables 4.2.6.8 and 6.1.1.4'
N N 0.0061 0.0033 'International Tables Vol C Tables 4.2.6.8 and 6.1.1.4'
O O 0.0106 0.0060 'International Tables Vol C Tables 4.2.6.8 and 6.1.1.4'
Zn Zn 0.2839 1.4301 'International Tables Vol C Tables 4.2.6.8 and 6.1.1.4'
Cl Cl 0.1484 0.1585 'International Tables Vol C Tables 4.2.6.8 and 6.1.1.4'

loop_
_geom_angle_atom_site_label_1
_geom_angle_atom_site_label_2
_geom_angle_atom_site_label_3
_geom_angle
O2 Zn1 N1 130.0(3)
O2 Zn1 N5 131.9(3)
N1 Zn1 N5 97.1(3)
O2 Zn1 N3 101.2(3)
N1 Zn1 N3 87.9(4)
N5 Zn1 N3 87.8(3)
O2 Zn1 O1 79.5(2)
N1 Zn1 O1 93.0(3)
N5 Zn1 O1 90.4(3)
N3 Zn1 O1 178.1(3)
O4 Zn2 N7 130.1(4)
O4 Zn2 N9 126.9(4)
N7 Zn2 N9 101.3(4)
O4 Zn2 O3 79.4(3)
N7 Zn2 O3 91.8(3)
N9 Zn2 O3 87.6(3)
O4 Zn2 N11 106.9(4)
N7 Zn2 N11 83.9(4)
N9 Zn2 N11 88.8(3)
O3 Zn2 N11 173.7(4)
C1 O1 Zn1 110.8(6)
C2 O2 Zn1 114.8(5)
C11 O3 Zn2 109.6(7)
C12 O4 Zn2 116.0(7)
C32 N1 N2 104.8(9)
C32 N1 Zn1 139.4(7)
N2 N1 Zn1 115.6(8)
C30 N2 N1 110.4(10)
C30 N2 B1 131.7(10)
N1 N2 B1 117.8(9)
C45 N3 N4 104.4(9)
C45 N3 Zn1 141.2(9)
N4 N3 Zn1 111.5(7)
C43 N4 N3 112.9(11)
C43 N4 B1 126.9(11)
N3 N4 B1 120.0(9)
C58 N5 N6 107.4(7)
C58 N5 Zn1 138.0(6)
N6 N5 Zn1 113.6(6)
C56 N6 N5 109.1(8)
C56 N6 B1 131.3(9)
N5 N6 B1 119.2(8)
C71 N7 N8 106.7(11)
C71 N7 Zn2 139.5(8)
N8 N7 Zn2 113.2(10)
C69 N8 N7 109.9(12)
C69 N8 B2 128.2(12)
N7 N8 B2 119.1(13)
C84 N9 N10 106.3(8)
C84 N9 Zn2 139.7(7)
N10 N9 Zn2 114.0(7)
C82 N10 N9 110.1(9)
C82 N10 B2 129.9(10)
N9 N10 B2 120.0(9)
C97 N11 N12 105.9(10)
C97 N11 Zn2 146.5(9)
N12 N11 Zn2 107.5(9)
C95 N12 N11 110.7(13)
C95 N12 B2 126.8(13)
N11 N12 B2 122.5(10)
N6 B1 N4 108.6(10)
N6 B1 N2 110.7(10)
N4 B1 N2 110.8(9)
N8 B2 N12 108.6(10)
N8 B2 N10 112.6(12)
N12 B2 N10 106.7(13)
O1 C1 C6 123.1(8)
O1 C1 C2 115.7(8)
C6 C1 C2 121.1(8)
O2 C2 C3 123.2(8)
O2 C2 C1 118.0(8)
C3 C2 C1 118.8(8)
C2 C3 C4 118.8(8)
C2 C3 C26 129.6(9)
C4 C3 C26 111.5(8)
C5 C4 C21 132.3(10)
C5 C4 C3 121.0(8)
C21 C4 C3 106.7(8)
C6 C5 C4 122.2(9)
C5 C6 C1 117.3(8)
C5 C6 C7 121.2(9)
C1 C6 C7 121.4(8)
C8 C7 C9 107.6(8)
C8 C7 C6 112.7(8)
C9 C7 C6 109.1(8)
C8 C7 C10 108.6(8)
C9 C7 C10 110.2(8)
C6 C7 C10 108.7(7)
O3 C11 C12 116.0(10)
O3 C11 C16 121.8(11)
C12 C11 C16 122.2(10)
O4 C12 C13 123.1(11)
O4 C12 C11 118.7(9)
C13 C12 C11 118.2(10)
C12 C13 C14 119.0(10)
C12 C13 C23 129.7(9)
C14 C13 C23 111.2(9)
C13 C14 C15 123.3(10)
C13 C14 C21 107.7(9)
C15 C14 C21 128.8(9)
C16 C15 C14 121.2(10)
C15 C16 C11 115.6(11)
C15 C16 C17 123.9(10)
C11 C16 C17 120.4(9)
C16 C17 C18 110.6(9)
C16 C17 C20 111.1(10)
C18 C17 C20 108.8(10)
C16 C17 C19 107.8(10)
C18 C17 C19 108.0(9)
C20 C17 C19 110.5(9)
C22 C21 C4 111.5(9)
C22 C21 C14 108.4(9)
C4 C21 C14 140.0(10)
C21 C22 C23 112.3(9)
C21 C22 C26 110.4(8)
C23 C22 C26 137.2(9)
C22 C23 C13 100.2(8)
C22 C23 C24 112.7(9)
C13 C23 C24 112.7(8)
C22 C23 C25 111.4(8)
C13 C23 C25 108.9(9)
C24 C23 C25 110.5(8)
C3 C26 C27 109.1(9)
C3 C26 C28 111.0(8)
C27 C26 C28 112.7(9)
C3 C26 C22 99.6(8)
C27 C26 C22 112.9(8)
C28 C26 C22 110.8(9)
N2 C30 C31 108.7(10)
N2 C30 C29 121.4(13)
C31 C30 C29 129.8(13)
C30 C31 C32 106.0(11)
N1 C32 C31 110.0(10)
N1 C32 C33 121.6(10)
C31 C32 C33 128.4(12)
C34 C33 C38 118.1(10)
C34 C33 C32 120.9(11)
C38 C33 C32 121.1(11)
C35 C34 C33 121.8(12)
C34 C35 C36 121.3(12)
C37 C36 C35 116.8(11)
C37 C36 C39 122.9(11)
C35 C36 C39 120.3(12)
C38 C37 C36 123.3(11)
C37 C38 C33 118.6(10)
C40 C39 C41 113.1(14)
C40 C39 C36 110.3(11)
C41 C39 C36 112.5(11)
N4 C43 C44 105.8(12)
N4 C43 C42 125.1(15)
C44 C43 C42 129.1(15)
C43 C44 C45 107.1(13)
N3 C45 C44 109.8(13)
N3 C45 C46 122.9(10)
C44 C45 C46 127.2(13)
C47 C46 C51 120.0
C47 C46 C45 117.4(7)
C51 C46 C45 122.0(8)
C46 C47 C48 120.0
C49 C48 C47 120.0
C48 C49 C50 120.0
C48 C49 C52 122.5(10)
C50 C49 C52 117.5(10)
C49 C50 C51 120.0
C50 C51 C46 120.0
C53 C52 C54 116(2)
C53 C52 C49 105.0(15)
C54 C52 C49 103.9(17)
N6 C56 C57 109.0(9)
N6 C56 C55 122.8(10)
C57 C56 C55 128.1(10)
C56 C57 C58 106.0(10)
N5 C58 C57 108.5(9)
N5 C58 C59 122.3(8)
C57 C58 C59 129.1(10)
C60 C59 C64 117.2(9)
C60 C59 C58 122.4(9)
C64 C59 C58 120.3(9)
C59 C60 C61 120.9(10)
C62 C61 C60 120.9(9)
C63 C62 C61 118.0(9)
C63 C62 C65 120.6(10)
C61 C62 C65 121.4(10)
C62 C63 C64 122.3(9)
C63 C64 C59 120.5(9)
C67 C65 C62 114.0(11)
C67 C65 C66 112.8(14)
C62 C65 C66 109.6(9)
N8 C69 C70 108.6(12)
N8 C69 C68 123.2(16)
C70 C69 C68 128.0(18)
C69 C70 C71 105.2(15)
N7 C71 C70 109.4(12)
N7 C71 C72 124.2(12)
C70 C71 C72 126.4(15)
N7 C71 C72' 121.3(12)
C70 C71 C72' 129.2(15)
C72 C71 C72' 3.4(7)
C73 C72 C77 120.0
C73 C72 C71 118.9(9)
C77 C72 C71 121.1(9)
C72 C73 C74 120.0
C75 C74 C73 120.0
C74 C75 C76 120.0
C74 C75 C78 118.0(9)
C76 C75 C78 121.6(9)
C77 C76 C75 120.0
C76 C77 C72 120.0
C80 C78 C79 104.9(13)
C80 C78 C75 108.1(11)
C79 C78 C75 111.0(11)
C73' C72' C77' 120.0
C73' C72' C71 118.1(11)
C77' C72' C71 121.9(11)
C72' C73' C74' 120.0
C75' C74' C73' 120.0
C74' C75' C76' 120.0
C75' C76' C77' 120.0
C76' C77' C72' 120.0
C83 C82 N10 107.4(10)
C83 C82 C81 130.6(11)
N10 C82 C81 122.0(11)
C82 C83 C84 108.0(10)
N9 C84 C83 108.0(10)
N9 C84 C85 123.5(9)
C83 C84 C85 128.2(10)
C86 C85 C90 117.0(10)
C86 C85 C84 121.2(10)
C90 C85 C84 121.8(9)
C87 C86 C85 122.0(10)
C86 C87 C88 122.2(10)
C89 C88 C87 115.3(10)
C89 C88 C91 123.3(10)
C87 C88 C91 121.4(9)
C90 C89 C88 123.4(11)
C89 C90 C85 120.1(10)
C92 C91 C93 111.8(11)
C92 C91 C88 112.4(9)
C93 C91 C88 111.6(9)
C96 C95 N12 106.0(12)
C96 C95 C94 130.6(14)
N12 C95 C94 123.3(17)
C95 C96 C97 109.2(14)
N11 C97 C96 108.2(14)
N11 C97 C98 124.7(11)
C96 C97 C98 127.0(15)
C103 C98 C99 118.8(16)
C103 C98 C97 117.1(14)
C99 C98 C97 124.1(13)
C98 C99 C100 120.4(13)
C101 C100 C99 121.1(14)
C100 C101 C102 118.2(16)
C100 C101 C104 120.3(14)
C102 C101 C104 121.2(14)
C101 C102 C103 120.3(16)
C98 C103 C102 120.8(16)
C106 C104 C101 118(2)
C106 C104 C105 124(2)
C101 C104 C105 110.9(15)
C202 C201 C200 97(2)
C203 C202 C201 119(3)
C202 C203 C204 117(2)
C203 C204 C205 106(2)
C206 C205 C204 140(3)

loop_
_geom_bond_atom_site_label_1
_geom_bond_atom_site_label_2
_geom_bond_distance
Zn1 O2 1.959(6)
Zn1 N1 2.004(10)
Zn1 N5 2.044(8)
Zn1 N3 2.165(9)
Zn1 O1 2.172(6)
Zn2 O4 1.930(7)
Zn2 N7 2.021(12)
Zn2 N9 2.031(8)
Zn2 O3 2.198(7)
Zn2 N11 2.269(11)
O1 C1 1.282(9)
O2 C2 1.323(10)
O3 C11 1.294(11)
O4 C12 1.324(11)
N1 C32 1.352(13)
N1 N2 1.393(10)
N2 C30 1.331(14)
N2 B1 1.568(16)
N3 C45 1.347(14)
N3 N4 1.373(11)
N4 C43 1.343(14)
N4 B1 1.522(16)
N5 C58 1.350(12)
N5 N6 1.383(10)
N6 C56 1.342(12)
N6 B1 1.519(14)
N7 C71 1.314(15)
N7 N8 1.375(11)
N8 C69 1.306(18)
N8 B2 1.53(2)
N9 C84 1.342(13)
N9 N10 1.384(11)
N10 C82 1.350(13)
N10 B2 1.575(17)
N11 C97 1.332(16)
N11 N12 1.389(13)
N12 C95 1.347(15)
N12 B2 1.57(2)
C1 C6 1.430(12)
C1 C2 1.469(12)
C2 C3 1.375(12)
C3 C4 1.422(13)
C3 C26 1.513(13)
C4 C5 1.412(12)
C4 C21 1.421(12)
C5 C6 1.361(12)
C6 C7 1.531(12)
C7 C8 1.511(12)
C7 C9 1.526(14)
C7 C10 1.533(12)
C11 C12 1.441(15)
C11 C16 1.481(14)
C12 C13 1.384(13)
C13 C14 1.389(12)
C13 C23 1.524(14)
C14 C15 1.416(14)
C14 C21 1.476(13)
C15 C16 1.360(13)
C16 C17 1.513(15)
C17 C18 1.544(14)
C17 C20 1.548(16)
C17 C19 1.554(14)
C21 C22 1.362(13)
C22 C23 1.513(13)
C22 C26 1.543(13)
C23 C24 1.534(14)
C23 C25 1.538(13)
C26 C27 1.516(14)
C26 C28 1.529(13)
C29 C30 1.502(14)
C30 C31 1.360(15)
C31 C32 1.399(14)
C32 C33 1.491(15)
C33 C34 1.372(15)
C33 C38 1.404(13)
C34 C35 1.362(15)
C35 C36 1.381(15)
C36 C37 1.375(15)
C36 C39 1.549(16)
C37 C38 1.374(13)
C39 C40 1.452(17)
C39 C41 1.497(17)
C42 C43 1.470(16)
C43 C44 1.369(18)
C44 C45 1.404(17)
C45 C46 1.497(15)
C46 C47 1.3900
C46 C51 1.3900
C47 C48 1.3900
C48 C49 1.3900
C49 C50 1.3900
C49 C52 1.570(11)
C50 C51 1.3900
C52 C53 1.530(13)
C52 C54 1.539(14)
C55 C56 1.508(14)
C56 C57 1.375(14)
C57 C58 1.413(13)
C58 C59 1.447(13)
C59 C60 1.378(12)
C59 C64 1.418(13)
C60 C61 1.406(13)
C61 C62 1.389(13)
C62 C63 1.360(13)
C62 C65 1.522(13)
C63 C64 1.379(12)
C65 C67 1.467(16)
C65 C66 1.522(17)
C68 C69 1.537(17)
C69 C70 1.370(19)
C70 C71 1.394(16)
C71 C72 1.491(14)
C71 C72' 1.523(15)
C72 C73 1.3900
C72 C77 1.3900
C73 C74 1.3900
C74 C75 1.3900
C75 C76 1.3900
C75 C78 1.580(14)
C76 C77 1.3900
C78 C80 1.517(18)
C78 C79 1.523(18)
C72' C73' 1.3900
C72' C77' 1.3900
C73' C74' 1.3900
C74' C75' 1.3900
C75' C76' 1.3900
C76' C77' 1.3900
C81 C82 1.514(15)
C82 C83 1.340(15)
C83 C84 1.410(14)
C84 C85 1.460(14)
C85 C86 1.388(13)
C85 C90 1.394(14)
C86 C87 1.365(13)
C87 C88 1.397(14)
C88 C89 1.386(13)
C88 C91 1.514(14)
C89 C90 1.384(14)
C91 C92 1.507(14)
C91 C93 1.514(15)
C94 C95 1.494(17)
C95 C96 1.34(2)
C96 C97 1.393(17)
C97 C98 1.487(18)
C98 C103 1.34(2)
C98 C99 1.350(16)
C99 C100 1.398(17)
C100 C101 1.324(17)
C101 C102 1.379(19)
C101 C104 1.54(2)
C102 C103 1.38(2)
C104 C106 1.502(14)
C104 C105 1.547(13)
C200 C201 1.56(3)
C201 C202 1.51(3)
C202 C203 1.39(3)
C203 C204 1.50(2)
C204 C205 1.53(3)
C205 C206 1.51(3)
